data_7127420
loop_
_publ_author_name
'Li, Pei-Xin'
'Xie, Zhi-Xin'
'Jin, Ai-Ping'
'Li, Jing'
'Guo, Guo-Cong'

_publ_section_title
;
 A new photochromic Gd-MOF with photoswitchable bluish-white to
 greenish-yellow emission based on electron transfer.
;
_journal_issue 93
_journal_name_full 'Chemical communications (Cambridge, England)'
_journal_page_first 14689
_journal_page_last 14692
_journal_paper_doi 10.1039/d0cc06019d
_journal_volume 56
_journal_year 2020
_chemical_formula_moiety 'C75 H49 O37 N8 Gd3'
_chemical_formula_sum 'C75 H49 Gd3 N8 O37'
_chemical_formula_weight 2125.97
_space_group_IT_number 2
_space_group_name_Hall '-P 1'
_space_group_name_H-M_alt 'P -1'
_symmetry_cell_setting Triclic
_symmetry_space_group_name_H-M 'P -1'
_atom_sites_solution_hydrogens geom
_atom_sites_solution_primary direct
_atom_sites_solution_secondary difmap
_audit_creation_method SHELXL-97
_audit_update_record
;
2020-10-15 deposited with the CCDC.	2020-10-16 downloaded from the CCDC.
;
_cell_angle_alpha 88.689(3)
_cell_angle_beta 83.151(3)
_cell_angle_gamma 70.462(4)
_cell_formula_units_Z 2
_cell_length_a 14.3007(7)
_cell_length_b 17.1091(5)
_cell_length_c 18.9641(7)
_cell_measurement_reflns_used 10472
_cell_measurement_temperature 293(2)
_cell_measurement_theta_max 27.4
_cell_measurement_theta_min 3.3
_cell_volume 4340.9(3)
_computing_cell_refinement
;
CrystalClear-SM Expert 2.1 b29 (Rigaku, 2013)
;
_computing_data_collection
;
CrystalClear-SM Expert 2.1 b29 (Rigaku, 2013)
;
_computing_data_reduction
;
CrystalClear-SM Expert 2.1 b29 (Rigaku, 2013)
;
_computing_structure_refinement 'SHELXL-97 (Sheldrick, 1997)'
_computing_structure_solution 'SHELXS-97 (Sheldrick, 1990)'
_diffrn_ambient_temperature 293(2)
_diffrn_measured_fraction_theta_full 0.994
_diffrn_measured_fraction_theta_max 0.994
_diffrn_measurement_device_type 'Rigaku Pilatus 200K'
_diffrn_measurement_method CCD_Profile_fitting
_diffrn_radiation_monochromator graphite
_diffrn_radiation_source 'fine-focus sealed tube'
_diffrn_radiation_type MoK\a
_diffrn_radiation_wavelength 0.71073
_diffrn_reflns_av_R_equivalents 0.0850
_diffrn_reflns_av_sigmaI/netI 0.0835
_diffrn_reflns_limit_h_max 16
_diffrn_reflns_limit_h_min -17
_diffrn_reflns_limit_k_max 20
_diffrn_reflns_limit_k_min -20
_diffrn_reflns_limit_l_max 22
_diffrn_reflns_limit_l_min -22
_diffrn_reflns_number 74170
_diffrn_reflns_theta_full 25.50
_diffrn_reflns_theta_max 25.50
_diffrn_reflns_theta_min 3.46
_exptl_absorpt_coefficient_mu 2.357
_exptl_absorpt_correction_T_max 0.8913
_exptl_absorpt_correction_T_min 0.6901
_exptl_absorpt_correction_type multi-scan
_exptl_absorpt_process_details 'Sphere (Rigaku CrystalClear)'
_exptl_crystal_colour 'Light Yellow'
_exptl_crystal_density_diffrn 1.627
_exptl_crystal_density_method 'not measured'
_exptl_crystal_description Plate
_exptl_crystal_F_000 2086
_exptl_crystal_size_max 0.17
_exptl_crystal_size_mid 0.14
_exptl_crystal_size_min 0.05
_refine_diff_density_max 2.022
_refine_diff_density_min -1.179
_refine_diff_density_rms 0.196
_refine_ls_extinction_method none
_refine_ls_goodness_of_fit_ref 1.033
_refine_ls_hydrogen_treatment mixed
_refine_ls_matrix_type full
_refine_ls_number_parameters 1078
_refine_ls_number_reflns 16061
_refine_ls_number_restraints 0
_refine_ls_restrained_S_all 1.033
_refine_ls_R_factor_all 0.1090
_refine_ls_R_factor_gt 0.0670
_refine_ls_shift/su_max 0.005
_refine_ls_shift/su_mean 0.000
_refine_ls_structure_factor_coef Fsqd
_refine_ls_weighting_details 'calc w=1/[\s^2^(Fo^2^)+(0.1249P)^2^+14.7236P] where P=(Fo^2^+2Fc^2^)/3'
_refine_ls_weighting_scheme calc
_refine_ls_wR_factor_gt 0.1845
_refine_ls_wR_factor_ref 0.2153
_reflns_number_gt 10472
_reflns_number_total 16061
_reflns_threshold_expression >2sigma(I)
_cod_data_source_file d0cc06019d2.cif
_cod_data_source_block a
_cod_depositor_comments
;
The following automatic conversions were performed:

data item '_exptl_absorpt_correction_type' value 'Multi-scan' was
changed to 'multi-scan' in accordance with the
/home/data/users/saulius/crontab/automatic-downloads/rss-feeds/RSC/lib/dictionaries/cif_core.dic
dictionary named 'cif_core.dic' version 2.4.2 last updated on
2011-04-26.

Automatic conversion script
Id: cif_fix_values 7556 2019-12-06 15:28:31Z antanas 

 Adding full bibliography for 7127420--7127421.cif.
;
_cod_database_code 7127420

loop_
_symmetry_equiv_pos_as_xyz
'x, y, z'
'-x, -y, -z'

loop_
_atom_site_label
_atom_site_type_symbol
_atom_site_fract_x
_atom_site_fract_y
_atom_site_fract_z
_atom_site_U_iso_or_equiv
_atom_site_adp_type
_atom_site_occupancy
_atom_site_symmetry_multiplicity
_atom_site_calc_flag
_atom_site_refinement_flags
_atom_site_disorder_assembly
_atom_site_disorder_group
Gd1 Gd 0.43517(4) 0.50541(3) 0.78591(2) 0.03256(16) Uani 1 1 d . . .
Gd2 Gd 0.51877(4) 0.74855(3) 0.28512(2) 0.03830(17) Uani 1 1 d . . .
Gd3 Gd 0.48053(4) 1.00928(3) 0.21940(2) 0.04130(18) Uani 1 1 d . . .
O19 O 0.3786(5) 0.3916(4) 0.7626(3) 0.0339(15) Uani 1 1 d . . .
O13 O 0.5675(6) 0.2655(4) 0.8087(3) 0.0416(17) Uani 1 1 d . . .
O14 O 0.5356(6) 0.3949(4) 0.8467(3) 0.0413(17) Uani 1 1 d . . .
O16 O 0.6133(6) 0.3475(4) 1.1681(3) 0.0392(17) Uani 1 1 d . . .
O12 O 0.4205(6) 1.0696(4) 0.6951(3) 0.0459(18) Uani 1 1 d . . .
O1 O 0.3589(6) 0.5639(4) 0.6877(3) 0.0466(18) Uani 1 1 d . . .
O22 O 0.4211(6) 0.8938(4) 0.2537(4) 0.0406(17) Uani 1 1 d . . .
O15 O 0.5639(6) 0.4481(4) 1.0931(3) 0.0446(18) Uani 1 1 d . . .
O18 O 0.2659(6) 0.5393(5) 0.8339(4) 0.053(2) Uani 1 1 d . . .
O11 O 0.4502(7) 1.1703(4) 0.6302(3) 0.049(2) Uani 1 1 d . . .
O5 O 0.6226(5) 0.7729(4) 0.1908(3) 0.0367(16) Uani 1 1 d . . .
O4 O 0.4537(5) 0.5766(4) 0.3112(3) 0.0438(18) Uani 1 1 d . . .
O3 O 0.4873(6) 0.6660(4) 0.3791(4) 0.051(2) Uani 1 1 d . . .
O20 O 0.3070(6) 0.3324(5) 0.6941(4) 0.0487(19) Uani 1 1 d . . .
O9 O 0.3891(6) 1.0656(5) 0.3247(3) 0.051(2) Uani 1 1 d . . .
O7 O 0.5141(7) 0.9389(4) -0.0984(4) 0.057(2) Uani 1 1 d . . .
O8 O 0.5739(7) 0.8404(4) -0.1788(4) 0.052(2) Uani 1 1 d . . .
N8 N 0.7137(6) 0.0847(4) 1.0111(4) 0.0284(17) Uani 1 1 d . . .
O4W O 0.5796(6) 0.5478(5) 0.7690(4) 0.0496(19) Uani 1 1 d . . .
H4W H 0.5627 0.5972 0.7596 0.074 Uiso 1 1 calc R . .
N4 N 0.7082(6) 0.5790(4) -0.0266(4) 0.0308(18) Uani 1 1 d . . .
O6 O 0.5739(6) 0.8996(4) 0.1439(4) 0.053(2) Uani 1 1 d . . .
N2 N 0.2828(6) 0.4222(5) 0.4814(4) 0.0336(18) Uani 1 1 d . . .
N6 N 0.2754(6) 0.9203(5) 0.5352(4) 0.0353(19) Uani 1 1 d . . .
C68 C 0.5817(7) 0.3410(5) 0.9813(4) 0.028(2) Uani 1 1 d . . .
H68 H 0.5506 0.3975 0.9753 0.034 Uiso 1 1 calc R . .
C15 C 0.4089(7) 0.5774(5) 0.4344(5) 0.029(2) Uani 1 1 d . . .
C31 C 0.6144(7) 0.7852(5) 0.0667(4) 0.028(2) Uani 1 1 d . . .
O3W O 0.6229(7) 1.0542(5) 0.2176(5) 0.067(2) Uani 1 1 d . . .
H3W H 0.6044 1.1029 0.2307 0.101 Uiso 1 1 calc R . .
C18 C 0.4524(8) 0.6088(6) 0.3708(5) 0.034(2) Uani 1 1 d . . .
C13 C 0.3723(7) 0.5751(6) 0.5627(4) 0.028(2) Uani 1 1 d . . .
C67 C 0.6107(7) 0.3124(5) 1.0473(4) 0.027(2) Uani 1 1 d . . .
C51 C 0.3811(8) 1.0740(5) 0.4497(4) 0.032(2) Uani 1 1 d . . .
C30 C 0.6525(7) 0.6984(5) 0.0546(5) 0.031(2) Uani 1 1 d . . .
H30 H 0.6694 0.6625 0.0922 0.038 Uiso 1 1 calc R . .
C71 C 0.5948(7) 0.3724(6) 1.1070(5) 0.030(2) Uani 1 1 d . . .
C50 C 0.4089(7) 1.1040(5) 0.5080(5) 0.030(2) Uani 1 1 d . . .
H50 H 0.4387 1.1447 0.5019 0.036 Uiso 1 1 calc R . .
C72 C 0.5629(7) 0.3176(6) 0.8543(5) 0.031(2) Uani 1 1 d . . .
C69 C 0.5985(7) 0.2867(5) 0.9242(5) 0.027(2) Uani 1 1 d . . .
C14 C 0.4116(7) 0.6046(5) 0.5029(5) 0.028(2) Uani 1 1 d . . .
H14 H 0.4415 0.6444 0.5079 0.034 Uiso 1 1 calc R . .
C53 C 0.4248(8) 1.1068(6) 0.6382(4) 0.033(2) Uani 1 1 d . . .
C7 C 0.2271(8) 0.4252(7) 0.4300(6) 0.043(3) Uani 1 1 d . . .
H7 H 0.2148 0.4697 0.3992 0.051 Uiso 1 1 calc R . .
C16 C 0.3669(7) 0.5147(6) 0.4284(5) 0.031(2) Uani 1 1 d . . .
H16 H 0.3662 0.4929 0.3841 0.037 Uiso 1 1 calc R . .
C12 C 0.3300(7) 0.5143(5) 0.5566(5) 0.032(2) Uani 1 1 d . . .
H12 H 0.3041 0.4926 0.5967 0.038 Uiso 1 1 calc R . .
C11 C 0.3272(7) 0.4863(5) 0.4887(5) 0.029(2) Uani 1 1 d . . .
C49 C 0.3929(7) 1.0744(5) 0.5751(5) 0.029(2) Uani 1 1 d . . .
O21 O 0.3462(6) 0.8185(6) 0.3251(4) 0.067(2) Uani 1 1 d . . .
C36 C 0.5584(8) 0.8646(6) -0.1157(5) 0.039(2) Uani 1 1 d . . .
N7 N 0.9150(8) -0.3439(5) 1.0626(6) 0.057(3) Uani 1 1 d . . .
C66 C 0.6530(7) 0.2285(6) 1.0572(5) 0.033(2) Uani 1 1 d . . .
H66 H 0.6707 0.2086 1.1015 0.040 Uiso 1 1 calc R . .
C48 C 0.3489(7) 1.0123(5) 0.5849(5) 0.033(2) Uani 1 1 d . . .
H48 H 0.3389 0.9910 0.6296 0.040 Uiso 1 1 calc R . .
C29 C 0.6644(7) 0.6677(5) -0.0133(5) 0.027(2) Uani 1 1 d . . .
C52 C 0.3360(8) 1.0144(6) 0.4596(5) 0.035(2) Uani 1 1 d . . .
H52 H 0.3155 0.9946 0.4211 0.042 Uiso 1 1 calc R . .
C42 C 0.1878(8) 0.7989(6) 0.5550(6) 0.040(2) Uani 1 1 d . . .
C33 C 0.5915(7) 0.8056(6) -0.0573(5) 0.031(2) Uani 1 1 d . . .
C35 C 0.6041(8) 0.8202(6) 0.1397(5) 0.035(2) Uani 1 1 d . . .
O2W O 0.3190(7) 1.0357(6) 0.1876(5) 0.078(3) Uani 1 1 d . . .
C32 C 0.5822(7) 0.8360(6) 0.0109(5) 0.032(2) Uani 1 1 d . . .
H32 H 0.5532 0.8929 0.0194 0.039 Uiso 1 1 calc R . .
C17 C 0.3802(8) 0.6034(7) 0.6370(5) 0.041(2) Uani 1 1 d . . .
C25 C 0.8269(8) 0.4499(6) -0.0035(6) 0.041(2) Uani 1 1 d . . .
H25 H 0.8783 0.4192 0.0219 0.049 Uiso 1 1 calc R . .
C47 C 0.3212(7) 0.9841(5) 0.5264(5) 0.031(2) Uani 1 1 d . . .
C65 C 0.6688(7) 0.1742(5) 1.0010(5) 0.030(2) Uani 1 1 d . . .
C70 C 0.6435(7) 0.2025(5) 0.9341(5) 0.032(2) Uani 1 1 d . . .
H70 H 0.6567 0.1652 0.8964 0.038 Uiso 1 1 calc R . .
C10 C 0.2557(8) 0.2997(6) 0.5238(6) 0.040(2) Uani 1 1 d . . .
H10 H 0.2651 0.2582 0.5574 0.047 Uiso 1 1 calc R . .
C8 C 0.1870(8) 0.3642(7) 0.4210(6) 0.047(3) Uani 1 1 d . . .
H8 H 0.1519 0.3655 0.3824 0.056 Uiso 1 1 calc R . .
C59 C 0.8989(9) -0.3112(7) 0.9965(7) 0.054(3) Uani 1 1 d . . .
H59 H 0.9142 -0.3481 0.9582 0.065 Uiso 1 1 calc R . .
N3 N 0.9206(8) 0.1495(7) -0.0896(8) 0.072(3) Uani 1 1 d . . .
C34 C 0.6355(7) 0.7209(6) -0.0691(5) 0.035(2) Uani 1 1 d . . .
H34 H 0.6458 0.6993 -0.1151 0.042 Uiso 1 1 calc R . .
C9 C 0.2985(8) 0.3598(6) 0.5286(5) 0.039(2) Uani 1 1 d . . .
H9 H 0.3384 0.3577 0.5644 0.047 Uiso 1 1 calc R . .
C6 C 0.1986(7) 0.2999(6) 0.4696(5) 0.039(2) Uani 1 1 d . . .
C24 C 0.7932(7) 0.4111(6) -0.0541(5) 0.034(2) Uani 1 1 d . . .
C23 C 0.8400(8) 0.3196(6) -0.0679(5) 0.038(2) Uani 1 1 d . . .
C74 C 0.3039(9) 0.3917(7) 0.7330(6) 0.048(3) Uani 1 1 d . . .
H74 H 0.2771 0.3678 0.7748 0.058 Uiso 1 1 calc R . .
C58 C 0.8627(8) -0.2298(6) 0.9833(5) 0.041(2) Uani 1 1 d . . .
H58 H 0.8527 -0.2113 0.9374 0.049 Uiso 1 1 calc R . .
C63 C 0.6881(9) 0.0323(7) 0.9731(6) 0.047(3) Uani 1 1 d . . .
H63 H 0.6418 0.0526 0.9409 0.057 Uiso 1 1 calc R . .
C39 C 0.1458(8) 0.7306(7) 0.5671(6) 0.046(3) Uani 1 1 d . . .
C45 C 0.2541(9) 0.7987(7) 0.4961(6) 0.048(3) Uani 1 1 d . . .
H45 H 0.2692 0.7572 0.4615 0.058 Uiso 1 1 calc R . .
O2 O 0.4024(13) 0.6648(9) 0.6405(5) 0.140(7) Uani 1 1 d . . .
O17 O 0.1073(8) 0.6117(7) 0.8453(6) 0.088(3) Uani 1 1 d . . .
C64 C 0.7298(9) -0.0514(6) 0.9813(6) 0.044(3) Uani 1 1 d . . .
H64 H 0.7132 -0.0877 0.9535 0.053 Uiso 1 1 calc R . .
C26 C 0.7830(7) 0.5343(6) 0.0083(5) 0.036(2) Uani 1 1 d . . .
H26 H 0.8063 0.5605 0.0413 0.043 Uiso 1 1 calc R . .
N5 N 0.0680(8) 0.6017(7) 0.5868(8) 0.072(3) Uani 1 1 d . . .
C46 C 0.2980(9) 0.8581(6) 0.4876(5) 0.044(3) Uani 1 1 d . . .
H46 H 0.3444 0.8555 0.4482 0.053 Uiso 1 1 calc R . .
C60 C 0.7965(8) -0.0824(6) 1.0306(5) 0.035(2) Uani 1 1 d . . .
C57 C 0.8405(8) -0.1742(6) 1.0397(6) 0.038(2) Uani 1 1 d . . .
C28 C 0.6725(8) 0.5421(6) -0.0747(5) 0.039(2) Uani 1 1 d . . .
H28 H 0.6188 0.5737 -0.0979 0.047 Uiso 1 1 calc R . .
C44 C 0.2070(9) 0.9230(7) 0.5925(6) 0.049(3) Uani 1 1 d . . .
H44 H 0.1888 0.9669 0.6250 0.059 Uiso 1 1 calc R . .
C62 C 0.7815(9) 0.0562(7) 1.0576(5) 0.047(3) Uani 1 1 d . . .
H62 H 0.8015 0.0933 1.0820 0.056 Uiso 1 1 calc R . .
C22 C 0.8767(8) 0.2671(6) -0.0133(6) 0.048(3) Uani 1 1 d . . .
H22 H 0.8745 0.2882 0.0319 0.058 Uiso 1 1 calc R . .
N1 N 0.0798(10) 0.1066(8) 0.4448(11) 0.092(5) Uani 1 1 d . . .
C56 C 0.8563(9) -0.2060(6) 1.1072(6) 0.049(3) Uani 1 1 d . . .
H56 H 0.8415 -0.1700 1.1461 0.059 Uiso 1 1 calc R . .
C54 C 0.4023(9) 1.1030(7) 0.3755(5) 0.049(3) Uani 1 1 d . . .
O10 O 0.4233(12) 1.1680(8) 0.3696(5) 0.125(6) Uani 1 1 d . . .
C27 C 0.7142(8) 0.4600(6) -0.0893(5) 0.041(2) Uani 1 1 d . . .
H27 H 0.6899 0.4358 -0.1231 0.049 Uiso 1 1 calc R . .
C21 C 0.9171(9) 0.1816(7) -0.0277(8) 0.062(4) Uani 1 1 d . . .
H21 H 0.9425 0.1465 0.0087 0.074 Uiso 1 1 calc R . .
C5 C 0.1560(8) 0.2355(7) 0.4632(7) 0.049(3) Uani 1 1 d . . .
C61 C 0.8211(9) -0.0275(6) 1.0689(6) 0.045(3) Uani 1 1 d . . .
H61 H 0.8648 -0.0466 1.1030 0.054 Uiso 1 1 calc R . .
C20 C 0.8453(9) 0.2847(7) -0.1329(7) 0.055(3) Uani 1 1 d . . .
H20 H 0.8210 0.3178 -0.1708 0.066 Uiso 1 1 calc R . .
C41 C 0.0860(9) 0.6275(7) 0.5244(8) 0.058(3) Uani 1 1 d . . .
H41 H 0.0712 0.6026 0.4861 0.070 Uiso 1 1 calc R . .
C40 C 0.1266(9) 0.6907(7) 0.5106(7) 0.055(3) Uani 1 1 d . . .
H40 H 0.1405 0.7058 0.4641 0.066 Uiso 1 1 calc R . .
C43 C 0.1649(9) 0.8625(7) 0.6031(6) 0.053(3) Uani 1 1 d . . .
H43 H 0.1201 0.8646 0.6434 0.064 Uiso 1 1 calc R . .
C55 C 0.8935(10) -0.2896(7) 1.1167(7) 0.061(3) Uani 1 1 d . . .
H55 H 0.9041 -0.3094 1.1622 0.073 Uiso 1 1 calc R . .
C38 C 0.1287(9) 0.7031(7) 0.6338(7) 0.057(3) Uani 1 1 d . . .
H38 H 0.1414 0.7280 0.6730 0.069 Uiso 1 1 calc R . .
C4 C 0.1269(9) 0.1952(7) 0.5229(8) 0.063(4) Uani 1 1 d . . .
H4 H 0.1312 0.2096 0.5690 0.075 Uiso 1 1 calc R . .
C2 C 0.1459(9) 0.2088(7) 0.3956(8) 0.059(3) Uani 1 1 d . . .
H2 H 0.1636 0.2336 0.3543 0.071 Uiso 1 1 calc R . .
C37 C 0.0909(11) 0.6355(8) 0.6426(8) 0.072(4) Uani 1 1 d . . .
H37 H 0.0821 0.6147 0.6877 0.086 Uiso 1 1 calc R . .
C75 C 0.3416(11) 0.8889(8) 0.2891(7) 0.063(4) Uani 1 1 d . . .
H75 H 0.3212 0.8690 0.2474 0.076 Uiso 1 1 calc R . .
C19 C 0.8857(12) 0.2026(9) -0.1416(9) 0.078(4) Uani 1 1 d . . .
H19 H 0.8900 0.1803 -0.1866 0.093 Uiso 1 1 calc R . .
C1 C 0.1084(12) 0.1441(9) 0.3935(11) 0.088(5) Uani 1 1 d . . .
H1 H 0.1038 0.1261 0.3485 0.106 Uiso 1 1 calc R . .
C3 C 0.0899(10) 0.1304(8) 0.5070(12) 0.089(6) Uani 1 1 d . . .
H3 H 0.0711 0.1023 0.5456 0.106 Uiso 1 1 calc R . .
O8W O 0.6056(9) 0.6988(6) 0.7360(6) 0.096(4) Uani 1 1 d . . .
O7W O 0.6515(10) 1.2022(7) 0.2503(7) 0.108(4) Uani 1 1 d . . .
O6W O 1.0013(9) -0.5101(6) 1.1128(7) 0.096(3) Uani 1 1 d . . .
O5W O 0.8242(11) 0.9507(7) 0.2549(5) 0.117(5) Uani 1 1 d . . .
O1W O 0.7700(9) 0.4483(7) 0.7167(6) 0.101(4) Uani 1 1 d . . .
C73 C 0.1959(11) 0.6001(9) 0.8227(7) 0.063(3) Uani 1 1 d . . .
H73 H 0.2099 0.6412 0.7949 0.075 Uiso 1 1 calc R . .
O9W O 0.9622(12) -0.0284(7) -0.1001(10) 0.149(6) Uani 1 1 d . . .
O10W O 0.8492(15) 1.1549(13) 0.1734(11) 0.192(8) Uiso 1 1 d . . .
O11W O 0.2155(18) 0.7240(14) 0.3256(13) 0.219(9) Uiso 1 1 d . . .
O12W O 0.0171(16) 0.4549(13) 0.5972(11) 0.194(8) Uiso 1 1 d . . .
O13W O 0.178(2) 0.2356(16) 0.7017(14) 0.249(11) Uiso 1 1 d . . .
O14W O 0.188(3) 1.107(2) 0.195(2) 0.371(19) Uiso 1 1 d . . .
O15W O 0.898(3) 0.499(2) 0.7776(19) 0.338(17) Uiso 1 1 d . . .

loop_
_atom_site_aniso_label
_atom_site_aniso_U_11
_atom_site_aniso_U_22
_atom_site_aniso_U_33
_atom_site_aniso_U_23
_atom_site_aniso_U_13
_atom_site_aniso_U_12
Gd1 0.0550(3) 0.0244(3) 0.0196(2) 0.00058(18) -0.0099(2) -0.0132(2)
Gd2 0.0724(4) 0.0297(3) 0.0196(2) 0.00333(19) -0.0116(2) -0.0242(3)
Gd3 0.0763(4) 0.0240(3) 0.0205(3) 0.00266(19) -0.0128(2) -0.0106(3)
O19 0.043(4) 0.022(3) 0.039(4) 0.003(3) -0.014(3) -0.011(3)
O13 0.070(5) 0.025(3) 0.031(4) -0.005(3) -0.021(3) -0.011(3)
O14 0.073(5) 0.022(3) 0.027(4) 0.000(3) -0.023(3) -0.007(3)
O16 0.068(5) 0.025(3) 0.020(3) 0.002(3) -0.011(3) -0.008(3)
O12 0.070(5) 0.045(4) 0.028(4) 0.007(3) -0.025(3) -0.020(4)
O1 0.068(5) 0.050(4) 0.017(3) 0.012(3) -0.013(3) -0.013(4)
O22 0.054(5) 0.028(4) 0.043(4) 0.000(3) -0.014(4) -0.014(3)
O15 0.081(5) 0.020(4) 0.028(4) -0.003(3) -0.022(4) -0.006(4)
O18 0.059(5) 0.050(5) 0.044(5) -0.001(4) -0.004(4) -0.013(4)
O11 0.103(6) 0.030(4) 0.027(4) 0.010(3) -0.028(4) -0.033(4)
O5 0.064(5) 0.029(3) 0.015(3) 0.014(3) -0.002(3) -0.014(3)
O4 0.053(5) 0.054(5) 0.026(4) -0.004(3) 0.001(3) -0.023(4)
O3 0.092(6) 0.028(4) 0.035(4) 0.001(3) 0.006(4) -0.026(4)
O20 0.069(5) 0.050(5) 0.037(4) 0.007(4) -0.018(4) -0.028(4)
O9 0.080(6) 0.052(5) 0.017(3) -0.007(3) -0.008(3) -0.016(4)
O7 0.106(7) 0.027(4) 0.024(4) 0.009(3) -0.010(4) -0.004(4)
O8 0.097(6) 0.026(4) 0.028(4) 0.006(3) -0.017(4) -0.011(4)
N8 0.039(5) 0.019(4) 0.027(4) 0.002(3) -0.011(3) -0.008(3)
O4W 0.057(5) 0.045(4) 0.054(5) 0.002(4) -0.010(4) -0.026(4)
N4 0.036(5) 0.021(4) 0.034(4) 0.006(3) -0.009(4) -0.007(4)
O6 0.093(6) 0.026(4) 0.026(4) 0.003(3) -0.002(4) -0.002(4)
N2 0.048(5) 0.032(4) 0.024(4) -0.002(3) -0.009(4) -0.015(4)
N6 0.043(5) 0.035(5) 0.031(4) 0.001(4) -0.007(4) -0.016(4)
C68 0.049(6) 0.022(5) 0.020(4) 0.003(4) -0.011(4) -0.018(4)
C15 0.041(6) 0.026(5) 0.020(4) 0.003(4) -0.006(4) -0.010(4)
C31 0.039(5) 0.029(5) 0.015(4) 0.008(4) -0.003(4) -0.013(4)
O3W 0.092(7) 0.045(5) 0.071(6) 0.007(4) -0.017(5) -0.029(5)
C18 0.048(6) 0.030(5) 0.021(5) -0.003(4) 0.001(4) -0.010(5)
C13 0.037(5) 0.032(5) 0.016(4) 0.006(4) -0.010(4) -0.010(4)
C67 0.035(5) 0.023(5) 0.021(4) -0.006(4) -0.009(4) -0.003(4)
C51 0.054(6) 0.022(5) 0.016(4) -0.002(4) -0.005(4) -0.007(5)
C30 0.038(5) 0.025(5) 0.035(5) 0.012(4) -0.010(4) -0.015(4)
C71 0.039(6) 0.025(5) 0.027(5) -0.011(4) -0.011(4) -0.008(4)
C50 0.039(5) 0.017(4) 0.030(5) -0.004(4) -0.003(4) -0.003(4)
C72 0.035(5) 0.026(5) 0.026(5) -0.004(4) -0.010(4) -0.001(4)
C69 0.034(5) 0.025(5) 0.024(5) 0.002(4) -0.007(4) -0.011(4)
C14 0.033(5) 0.020(4) 0.034(5) 0.001(4) -0.013(4) -0.009(4)
C53 0.056(6) 0.028(5) 0.016(4) 0.004(4) -0.017(4) -0.012(5)
C7 0.050(7) 0.043(6) 0.042(6) 0.011(5) -0.019(5) -0.020(5)
C16 0.044(6) 0.029(5) 0.023(5) 0.005(4) -0.013(4) -0.013(5)
C12 0.046(6) 0.026(5) 0.024(5) 0.007(4) -0.012(4) -0.010(4)
C11 0.036(5) 0.028(5) 0.024(5) 0.002(4) -0.012(4) -0.010(4)
C49 0.039(5) 0.020(4) 0.023(5) -0.002(4) -0.012(4) -0.001(4)
O21 0.063(6) 0.084(7) 0.042(5) -0.017(5) 0.002(4) -0.013(5)
C36 0.060(7) 0.029(6) 0.026(5) 0.010(4) -0.010(5) -0.010(5)
N7 0.061(6) 0.029(5) 0.076(7) 0.007(5) -0.022(6) -0.003(5)
C66 0.048(6) 0.025(5) 0.032(5) 0.005(4) -0.017(4) -0.014(5)
C48 0.047(6) 0.024(5) 0.027(5) -0.002(4) -0.003(4) -0.011(5)
C29 0.030(5) 0.021(4) 0.027(5) 0.001(4) -0.009(4) -0.004(4)
C52 0.048(6) 0.028(5) 0.028(5) -0.011(4) 0.000(4) -0.012(5)
C42 0.042(6) 0.032(5) 0.049(6) 0.006(5) -0.014(5) -0.015(5)
C33 0.035(5) 0.029(5) 0.025(5) 0.008(4) -0.004(4) -0.005(4)
C35 0.050(6) 0.024(5) 0.020(5) 0.004(4) 0.006(4) -0.001(5)
O2W 0.074(6) 0.100(7) 0.061(6) 0.014(5) -0.029(5) -0.025(6)
C32 0.039(6) 0.028(5) 0.022(5) 0.005(4) -0.001(4) -0.002(4)
C17 0.054(7) 0.044(6) 0.022(5) 0.000(5) -0.009(5) -0.013(5)
C25 0.041(6) 0.027(5) 0.051(6) 0.009(5) -0.014(5) -0.006(5)
C47 0.039(5) 0.025(5) 0.027(5) 0.002(4) -0.004(4) -0.008(4)
C65 0.032(5) 0.022(5) 0.036(5) 0.002(4) -0.011(4) -0.005(4)
C70 0.048(6) 0.021(5) 0.030(5) -0.002(4) -0.016(4) -0.012(4)
C10 0.050(6) 0.026(5) 0.042(6) 0.008(4) -0.011(5) -0.010(5)
C8 0.056(7) 0.049(7) 0.040(6) 0.010(5) -0.017(5) -0.020(6)
C59 0.057(7) 0.040(7) 0.065(8) -0.014(6) 0.009(6) -0.021(6)
N3 0.061(7) 0.042(6) 0.106(10) -0.017(7) -0.003(7) -0.011(5)
C34 0.046(6) 0.026(5) 0.031(5) 0.002(4) -0.009(4) -0.008(5)
C9 0.055(7) 0.025(5) 0.032(5) 0.004(4) -0.008(5) -0.008(5)
C6 0.037(6) 0.033(5) 0.041(6) 0.001(5) 0.003(5) -0.008(5)
C24 0.043(6) 0.024(5) 0.033(5) 0.003(4) -0.004(4) -0.009(5)
C23 0.040(6) 0.025(5) 0.042(6) -0.003(5) 0.004(5) -0.005(5)
C74 0.063(8) 0.040(6) 0.045(6) 0.015(5) -0.007(6) -0.023(6)
C58 0.054(7) 0.026(5) 0.036(6) -0.008(4) -0.003(5) -0.006(5)
C63 0.063(7) 0.042(6) 0.040(6) 0.008(5) -0.016(5) -0.018(6)
C39 0.042(6) 0.045(6) 0.054(7) 0.001(5) -0.009(5) -0.019(5)
C45 0.063(8) 0.035(6) 0.046(7) 0.000(5) -0.008(6) -0.016(6)
O2 0.300(19) 0.173(12) 0.028(5) -0.018(6) 0.016(7) -0.197(14)
O17 0.058(6) 0.098(8) 0.101(8) 0.021(6) -0.019(6) -0.014(6)
C64 0.063(7) 0.020(5) 0.051(7) 0.000(5) -0.009(6) -0.016(5)
C26 0.041(6) 0.028(5) 0.037(6) 0.000(4) -0.012(5) -0.007(5)
N5 0.059(7) 0.051(7) 0.112(11) 0.014(7) -0.022(7) -0.025(6)
C46 0.067(7) 0.036(6) 0.029(5) -0.004(5) -0.009(5) -0.016(6)
C60 0.047(6) 0.031(5) 0.028(5) 0.003(4) -0.001(4) -0.015(5)
C57 0.042(6) 0.028(5) 0.046(6) 0.015(5) -0.010(5) -0.013(5)
C28 0.044(6) 0.041(6) 0.036(6) 0.004(5) -0.014(5) -0.017(5)
C44 0.070(8) 0.043(6) 0.033(6) -0.011(5) 0.004(5) -0.020(6)
C62 0.072(8) 0.037(6) 0.032(6) -0.001(5) -0.014(5) -0.016(6)
C22 0.051(7) 0.035(6) 0.058(7) -0.002(5) 0.001(6) -0.014(5)
N1 0.070(9) 0.060(8) 0.163(16) 0.009(10) -0.037(10) -0.036(7)
C56 0.065(8) 0.033(6) 0.052(7) 0.009(5) -0.017(6) -0.017(6)
C54 0.075(8) 0.055(7) 0.021(5) 0.003(5) -0.001(5) -0.029(7)
O10 0.244(15) 0.175(12) 0.044(6) 0.049(7) -0.045(7) -0.180(12)
C27 0.053(7) 0.036(6) 0.039(6) -0.004(5) -0.012(5) -0.017(5)
C21 0.045(7) 0.039(7) 0.092(11) 0.006(7) -0.003(7) -0.003(6)
C5 0.036(6) 0.036(6) 0.074(8) 0.002(6) -0.007(6) -0.009(5)
C61 0.066(7) 0.022(5) 0.041(6) 0.005(4) -0.016(5) -0.003(5)
C20 0.058(8) 0.038(6) 0.066(8) -0.021(6) 0.003(6) -0.013(6)
C41 0.048(7) 0.042(7) 0.091(10) 0.003(7) -0.021(7) -0.018(6)
C40 0.049(7) 0.042(7) 0.068(8) 0.005(6) -0.012(6) -0.006(6)
C43 0.064(8) 0.049(7) 0.049(7) -0.006(6) 0.003(6) -0.026(6)
C55 0.085(9) 0.037(7) 0.061(8) 0.013(6) -0.014(7) -0.020(7)
C38 0.051(7) 0.056(7) 0.073(9) 0.007(6) -0.006(6) -0.029(6)
C4 0.052(8) 0.045(7) 0.092(10) 0.013(7) -0.004(7) -0.020(6)
C2 0.050(7) 0.050(7) 0.086(10) -0.001(7) -0.013(7) -0.025(6)
C37 0.082(10) 0.065(9) 0.078(10) 0.021(8) -0.005(8) -0.039(8)
C75 0.091(11) 0.055(8) 0.044(7) -0.009(6) -0.018(7) -0.020(8)
C19 0.092(11) 0.053(9) 0.082(11) -0.014(8) -0.003(9) -0.019(8)
C1 0.088(12) 0.057(9) 0.128(15) -0.006(10) -0.034(11) -0.025(9)
C3 0.048(8) 0.038(8) 0.164(18) 0.049(10) 0.001(10) -0.001(7)
O8W 0.140(10) 0.068(6) 0.094(8) -0.021(6) 0.024(7) -0.064(7)
O7W 0.154(11) 0.080(7) 0.114(9) 0.034(7) -0.062(8) -0.057(8)
O6W 0.106(8) 0.063(6) 0.121(9) 0.024(6) -0.035(7) -0.026(6)
O5W 0.188(13) 0.080(7) 0.048(6) -0.014(5) 0.006(7) -0.004(8)
O1W 0.116(9) 0.103(8) 0.069(7) 0.005(6) -0.007(6) -0.019(7)
C73 0.065(9) 0.073(9) 0.050(8) 0.014(7) -0.007(7) -0.024(8)
O9W 0.160(13) 0.057(7) 0.220(17) -0.012(9) -0.002(12) -0.026(8)

loop_
_atom_type_symbol
_atom_type_description
_atom_type_scat_dispersion_real
_atom_type_scat_dispersion_imag
_atom_type_scat_source
C C 0.0033 0.0016 'International Tables Vol C Tables 4.2.6.8 and 6.1.1.4'
H H 0.0000 0.0000 'International Tables Vol C Tables 4.2.6.8 and 6.1.1.4'
Gd Gd -0.1653 3.9035 'International Tables Vol C Tables 4.2.6.8 and 6.1.1.4'
N N 0.0061 0.0033 'International Tables Vol C Tables 4.2.6.8 and 6.1.1.4'
O O 0.0106 0.0060 'International Tables Vol C Tables 4.2.6.8 and 6.1.1.4'

loop_
_geom_angle_atom_site_label_1
_geom_angle_atom_site_label_2
_geom_angle_atom_site_label_3
_geom_angle
_geom_angle_site_symmetry_1
_geom_angle_site_symmetry_3
_geom_angle_publ_flag
O1 Gd1 O14 152.9(2) . . ?
O1 Gd1 O18 80.3(3) . . ?
O14 Gd1 O18 110.3(3) . . ?
O1 Gd1 O4W 100.0(3) . . ?
O14 Gd1 O4W 84.6(3) . . ?
O18 Gd1 O4W 146.8(3) . . ?
O1 Gd1 O4 77.1(3) . 2_666 ?
O14 Gd1 O4 79.0(2) . 2_666 ?
O18 Gd1 O4 138.1(3) . 2_666 ?
O4W Gd1 O4 72.5(2) . 2_666 ?
O1 Gd1 O19 84.8(2) . . ?
O14 Gd1 O19 76.0(2) . . ?
O18 Gd1 O19 71.2(2) . . ?
O4W Gd1 O19 142.1(2) . . ?
O4 Gd1 O19 72.0(2) 2_666 . ?
O1 Gd1 O15 135.9(2) . 2_667 ?
O14 Gd1 O15 71.1(2) . 2_667 ?
O18 Gd1 O15 77.4(3) . 2_667 ?
O4W Gd1 O15 80.0(3) . 2_667 ?
O4 Gd1 O15 140.8(3) 2_666 2_667 ?
O19 Gd1 O15 122.0(2) . 2_667 ?
O1 Gd1 O16 85.5(2) . 2_667 ?
O14 Gd1 O16 120.9(2) . 2_667 ?
O18 Gd1 O16 75.5(3) . 2_667 ?
O4W Gd1 O16 71.5(2) . 2_667 ?
O4 Gd1 O16 136.2(2) 2_666 2_667 ?
O19 Gd1 O16 146.4(2) . 2_667 ?
O15 Gd1 O16 52.3(2) 2_667 2_667 ?
O1 Gd1 C71 110.9(3) . 2_667 ?
O14 Gd1 C71 96.0(2) . 2_667 ?
O18 Gd1 C71 74.8(3) . 2_667 ?
O4W Gd1 C71 74.2(3) . 2_667 ?
O4 Gd1 C71 146.6(3) 2_666 2_667 ?
O19 Gd1 C71 139.3(3) . 2_667 ?
O15 Gd1 C71 26.1(2) 2_667 2_667 ?
O16 Gd1 C71 26.2(2) 2_667 2_667 ?
O5 Gd2 O11 97.9(2) . 2_676 ?
O5 Gd2 O13 80.4(3) . 2_666 ?
O11 Gd2 O13 150.7(2) 2_676 2_666 ?
O5 Gd2 O3 150.8(3) . . ?
O11 Gd2 O3 86.9(2) 2_676 . ?
O13 Gd2 O3 108.9(3) 2_666 . ?
O5 Gd2 O21 131.5(3) . . ?
O11 Gd2 O21 85.3(3) 2_676 . ?
O13 Gd2 O21 74.8(3) 2_666 . ?
O3 Gd2 O21 77.5(3) . . ?
O5 Gd2 O19 75.5(2) . 2_666 ?
O11 Gd2 O19 129.8(3) 2_676 2_666 ?
O13 Gd2 O19 78.4(2) 2_666 2_666 ?
O3 Gd2 O19 79.4(2) . 2_666 ?
O21 Gd2 O19 136.2(3) . 2_666 ?
O5 Gd2 O20 73.0(2) . 2_666 ?
O11 Gd2 O20 77.7(3) 2_676 2_666 ?
O13 Gd2 O20 128.2(2) 2_666 2_666 ?
O3 Gd2 O20 80.0(3) . 2_666 ?
O21 Gd2 O20 152.5(3) . 2_666 ?
O19 Gd2 O20 52.5(2) 2_666 2_666 ?
O5 Gd2 O22 78.5(2) . . ?
O11 Gd2 O22 76.4(2) 2_676 . ?
O13 Gd2 O22 74.6(2) 2_666 . ?
O3 Gd2 O22 130.3(3) . . ?
O21 Gd2 O22 55.0(3) . . ?
O19 Gd2 O22 145.1(2) 2_666 . ?
O20 Gd2 O22 138.1(2) 2_666 . ?
O5 Gd2 C74 71.9(3) . 2_666 ?
O11 Gd2 C74 103.8(3) 2_676 2_666 ?
O13 Gd2 C74 103.4(3) 2_666 2_666 ?
O3 Gd2 C74 79.0(3) . 2_666 ?
O21 Gd2 C74 154.2(3) . 2_666 ?
O19 Gd2 C74 26.4(3) 2_666 2_666 ?
O20 Gd2 C74 26.1(3) 2_666 2_666 ?
O22 Gd2 C74 150.2(3) . 2_666 ?
O5 Gd2 C75 104.1(3) . . ?
O11 Gd2 C75 80.2(3) 2_676 . ?
O13 Gd2 C75 72.0(3) 2_666 . ?
O3 Gd2 C75 105.1(4) . . ?
O21 Gd2 C75 28.4(4) . . ?
O19 Gd2 C75 149.9(3) 2_666 . ?
O20 Gd2 C75 157.1(3) 2_666 . ?
O22 Gd2 C75 26.6(3) . . ?
C74 Gd2 C75 174.6(3) 2_666 . ?
O9 Gd3 O6 153.5(3) . . ?
O9 Gd3 O2W 80.8(3) . . ?
O6 Gd3 O2W 101.7(3) . . ?
O9 Gd3 O12 77.3(3) . 2_676 ?
O6 Gd3 O12 83.7(2) . 2_676 ?
O2W Gd3 O12 137.5(3) . 2_676 ?
O9 Gd3 O3W 102.0(3) . . ?
O6 Gd3 O3W 89.9(3) . . ?
O2W Gd3 O3W 147.7(3) . . ?
O12 Gd3 O3W 73.1(3) 2_676 . ?
O9 Gd3 O22 82.6(3) . . ?
O6 Gd3 O22 73.8(3) . . ?
O2W Gd3 O22 69.7(3) . . ?
O12 Gd3 O22 71.7(2) 2_676 . ?
O3W Gd3 O22 142.5(3) . . ?
O9 Gd3 O7 133.1(3) . 2_675 ?
O6 Gd3 O7 71.8(2) . 2_675 ?
O2W Gd3 O7 74.6(3) . 2_675 ?
O12 Gd3 O7 144.1(3) 2_676 2_675 ?
O3W Gd3 O7 80.8(3) . 2_675 ?
O22 Gd3 O7 123.1(2) . 2_675 ?
O9 Gd3 O8 83.9(2) . 2_675 ?
O6 Gd3 O8 122.4(2) . 2_675 ?
O2W Gd3 O8 75.1(3) . 2_675 ?
O12 Gd3 O8 136.8(2) 2_676 2_675 ?
O3W Gd3 O8 73.2(3) . 2_675 ?
O22 Gd3 O8 143.9(3) . 2_675 ?
O7 Gd3 O8 51.6(2) 2_675 2_675 ?
O9 Gd3 C36 108.0(3) . 2_675 ?
O6 Gd3 C36 97.6(3) . 2_675 ?
O2W Gd3 C36 70.5(3) . 2_675 ?
O12 Gd3 C36 151.2(3) 2_676 2_675 ?
O3W Gd3 C36 78.1(3) . 2_675 ?
O22 Gd3 C36 136.4(3) . 2_675 ?
O7 Gd3 C36 25.9(2) 2_675 2_675 ?
O8 Gd3 C36 26.0(2) 2_675 2_675 ?
C74 O19 Gd1 129.5(6) . . ?
C74 O19 Gd2 92.9(6) . 2_666 ?
Gd1 O19 Gd2 127.6(3) . 2_666 ?
C72 O13 Gd2 139.1(6) . 2_666 ?
C72 O14 Gd1 144.3(6) . . ?
C71 O16 Gd1 91.2(5) . 2_667 ?
C53 O12 Gd3 143.0(7) . 2_676 ?
C17 O1 Gd1 134.7(7) . . ?
C75 O22 Gd3 133.7(7) . . ?
C75 O22 Gd2 91.5(7) . . ?
Gd3 O22 Gd2 129.2(3) . . ?
C71 O15 Gd1 94.6(5) . 2_667 ?
C73 O18 Gd1 128.1(8) . . ?
C53 O11 Gd2 129.5(6) . 2_676 ?
C35 O5 Gd2 131.1(6) . . ?
C18 O4 Gd1 142.7(7) . 2_666 ?
C18 O3 Gd2 122.3(6) . . ?
C74 O20 Gd2 92.9(7) . 2_666 ?
C54 O9 Gd3 135.5(8) . . ?
C36 O7 Gd3 95.5(6) . 2_675 ?
C36 O8 Gd3 90.2(6) . 2_675 ?
C63 N8 C62 120.6(8) . . ?
C63 N8 C65 119.3(8) . . ?
C62 N8 C65 120.1(8) . . ?
Gd1 O4W H4W 109.5 . . ?
C26 N4 C28 120.5(8) . . ?
C26 N4 C29 119.8(8) . . ?
C28 N4 C29 119.7(8) . . ?
C35 O6 Gd3 141.6(6) . . ?
C7 N2 C9 120.4(9) . . ?
C7 N2 C11 120.5(8) . . ?
C9 N2 C11 119.1(8) . . ?
C46 N6 C44 118.5(9) . . ?
C46 N6 C47 121.4(8) . . ?
C44 N6 C47 120.1(8) . . ?
C69 C68 C67 121.3(8) . . ?
C69 C68 H68 119.4 . . ?
C67 C68 H68 119.4 . . ?
C14 C15 C16 117.4(8) . . ?
C14 C15 C18 122.3(8) . . ?
C16 C15 C18 120.2(8) . . ?
C32 C31 C30 118.8(8) . . ?
C32 C31 C35 120.9(8) . . ?
C30 C31 C35 120.2(8) . . ?
Gd3 O3W H3W 109.5 . . ?
O3 C18 O4 123.9(9) . . ?
O3 C18 C15 117.6(8) . . ?
O4 C18 C15 118.4(8) . . ?
C14 C13 C12 119.6(8) . . ?
C14 C13 C17 121.7(8) . . ?
C12 C13 C17 118.6(8) . . ?
C66 C67 C68 119.6(8) . . ?
C66 C67 C71 120.4(8) . . ?
C68 C67 C71 120.0(8) . . ?
C52 C51 C50 118.8(8) . . ?
C52 C51 C54 119.6(8) . . ?
C50 C51 C54 121.5(9) . . ?
C29 C30 C31 119.2(8) . . ?
C29 C30 H30 120.4 . . ?
C31 C30 H30 120.4 . . ?
O16 C71 O15 121.9(8) . . ?
O16 C71 C67 120.8(8) . . ?
O15 C71 C67 117.2(8) . . ?
O16 C71 Gd1 62.6(4) . 2_667 ?
O15 C71 Gd1 59.3(4) . 2_667 ?
C67 C71 Gd1 176.3(7) . 2_667 ?
C49 C50 C51 121.0(9) . . ?
C49 C50 H50 119.5 . . ?
C51 C50 H50 119.5 . . ?
O13 C72 O14 126.2(9) . . ?
O13 C72 C69 117.8(8) . . ?
O14 C72 C69 115.9(8) . . ?
C68 C69 C70 118.7(8) . . ?
C68 C69 C72 120.8(8) . . ?
C70 C69 C72 120.3(8) . . ?
C13 C14 C15 122.9(8) . . ?
C13 C14 H14 118.5 . . ?
C15 C14 H14 118.5 . . ?
O12 C53 O11 125.1(8) . . ?
O12 C53 C49 116.8(8) . . ?
O11 C53 C49 118.1(8) . . ?
N2 C7 C8 121.4(10) . . ?
N2 C7 H7 119.3 . . ?
C8 C7 H7 119.3 . . ?
C11 C16 C15 119.0(8) . . ?
C11 C16 H16 120.5 . . ?
C15 C16 H16 120.5 . . ?
C13 C12 C11 118.1(8) . . ?
C13 C12 H12 120.9 . . ?
C11 C12 H12 120.9 . . ?
C16 C11 C12 122.9(8) . . ?
C16 C11 N2 118.3(8) . . ?
C12 C11 N2 118.7(8) . . ?
C50 C49 C48 120.2(8) . . ?
C50 C49 C53 120.5(8) . . ?
C48 C49 C53 119.4(8) . . ?
C75 O21 Gd2 94.7(8) . . ?
O8 C36 O7 121.6(9) . . ?
O8 C36 C33 121.2(9) . . ?
O7 C36 C33 117.1(8) . . ?
O8 C36 Gd3 63.8(5) . 2_675 ?
O7 C36 Gd3 58.7(5) . 2_675 ?
C33 C36 Gd3 169.7(7) . 2_675 ?
C55 N7 C59 116.6(9) . . ?
C65 C66 C67 119.5(9) . . ?
C65 C66 H66 120.3 . . ?
C67 C66 H66 120.3 . . ?
C47 C48 C49 117.7(8) . . ?
C47 C48 H48 121.1 . . ?
C49 C48 H48 121.1 . . ?
C30 C29 C34 120.6(8) . . ?
C30 C29 N4 119.5(8) . . ?
C34 C29 N4 120.0(8) . . ?
C51 C52 C47 120.3(9) . . ?
C51 C52 H52 119.9 . . ?
C47 C52 H52 119.9 . . ?
C43 C42 C45 117.6(10) . . ?
C43 C42 C39 121.2(10) . . ?
C45 C42 C39 121.1(10) . . ?
C32 C33 C34 118.1(8) . . ?
C32 C33 C36 119.3(8) . . ?
C34 C33 C36 122.6(8) . . ?
O5 C35 O6 125.2(8) . . ?
O5 C35 C31 119.9(8) . . ?
O6 C35 C31 114.9(8) . . ?
C31 C32 C33 122.2(8) . . ?
C31 C32 H32 118.9 . . ?
C33 C32 H32 118.9 . . ?
O2 C17 O1 125.9(10) . . ?
O2 C17 C13 116.5(9) . . ?
O1 C17 C13 117.5(9) . . ?
C26 C25 C24 119.3(9) . . ?
C26 C25 H25 120.3 . . ?
C24 C25 H25 120.3 . . ?
C48 C47 C52 122.0(9) . . ?
C48 C47 N6 118.8(8) . . ?
C52 C47 N6 119.2(8) . . ?
C66 C65 C70 121.3(8) . . ?
C66 C65 N8 119.8(8) . . ?
C70 C65 N8 118.9(8) . . ?
C69 C70 C65 119.6(8) . . ?
C69 C70 H70 120.2 . . ?
C65 C70 H70 120.2 . . ?
C9 C10 C6 121.1(9) . . ?
C9 C10 H10 119.5 . . ?
C6 C10 H10 119.5 . . ?
C7 C8 C6 120.2(10) . . ?
C7 C8 H8 119.9 . . ?
C6 C8 H8 119.9 . . ?
C58 C59 N7 124.6(10) . . ?
C58 C59 H59 117.7 . . ?
N7 C59 H59 117.7 . . ?
C21 N3 C19 116.9(11) . . ?
C33 C34 C29 120.9(9) . . ?
C33 C34 H34 119.6 . . ?
C29 C34 H34 119.6 . . ?
N2 C9 C10 120.1(10) . . ?
N2 C9 H9 119.9 . . ?
C10 C9 H9 119.9 . . ?
C10 C6 C8 116.6(9) . . ?
C10 C6 C5 121.2(10) . . ?
C8 C6 C5 122.2(10) . . ?
C25 C24 C27 117.7(9) . . ?
C25 C24 C23 120.1(9) . . ?
C27 C24 C23 122.2(9) . . ?
C20 C23 C22 117.9(10) . . ?
C20 C23 C24 121.9(10) . . ?
C22 C23 C24 120.2(9) . . ?
O20 C74 O19 121.6(10) . . ?
O20 C74 Gd2 60.9(6) . 2_666 ?
O19 C74 Gd2 60.7(5) . 2_666 ?
O20 C74 H74 91.8 . . ?
O19 C74 H74 91.8 . . ?
Gd2 C74 H74 91.8 2_666 . ?
C59 C58 C57 118.3(10) . . ?
C59 C58 H58 120.8 . . ?
C57 C58 H58 120.8 . . ?
N8 C63 C64 120.2(10) . . ?
N8 C63 H63 119.9 . . ?
C64 C63 H63 119.9 . . ?
C38 C39 C40 117.9(11) . . ?
C38 C39 C42 121.1(10) . . ?
C40 C39 C42 120.9(11) . . ?
C46 C45 C42 121.0(10) . . ?
C46 C45 H45 119.5 . . ?
C42 C45 H45 119.5 . . ?
C63 C64 C60 120.5(10) . . ?
C63 C64 H64 119.7 . . ?
C60 C64 H64 119.7 . . ?
N4 C26 C25 121.2(9) . . ?
N4 C26 H26 119.4 . . ?
C25 C26 H26 119.4 . . ?
C41 N5 C37 119.0(11) . . ?
N6 C46 C45 121.0(10) . . ?
N6 C46 H46 119.5 . . ?
C45 C46 H46 119.5 . . ?
C61 C60 C64 118.2(9) . . ?
C61 C60 C57 121.8(9) . . ?
C64 C60 C57 120.0(9) . . ?
C58 C57 C56 117.9(9) . . ?
C58 C57 C60 122.1(9) . . ?
C56 C57 C60 119.9(9) . . ?
C27 C28 N4 120.5(10) . . ?
C27 C28 H28 119.7 . . ?
N4 C28 H28 119.7 . . ?
C43 C44 N6 121.2(10) . . ?
C43 C44 H44 119.4 . . ?
N6 C44 H44 119.4 . . ?
N8 C62 C61 120.2(10) . . ?
N8 C62 H62 119.9 . . ?
C61 C62 H62 119.9 . . ?
C23 C22 C21 118.6(11) . . ?
C23 C22 H22 120.7 . . ?
C21 C22 H22 120.7 . . ?
C1 N1 C3 115.2(14) . . ?
C55 C56 C57 120.6(11) . . ?
C55 C56 H56 119.7 . . ?
C57 C56 H56 119.7 . . ?
O9 C54 O10 123.5(10) . . ?
O9 C54 C51 118.6(10) . . ?
O10 C54 C51 117.6(9) . . ?
C28 C27 C24 120.7(9) . . ?
C28 C27 H27 119.6 . . ?
C24 C27 H27 119.6 . . ?
N3 C21 C22 122.7(13) . . ?
N3 C21 H21 118.6 . . ?
C22 C21 H21 118.6 . . ?
C4 C5 C2 117.9(11) . . ?
C4 C5 C6 121.8(12) . . ?
C2 C5 C6 120.2(11) . . ?
C60 C61 C62 120.2(10) . . ?
C60 C61 H61 119.9 . . ?
C62 C61 H61 119.9 . . ?
C19 C20 C23 119.2(13) . . ?
C19 C20 H20 120.4 . . ?
C23 C20 H20 120.4 . . ?
N5 C41 C40 123.8(13) . . ?
N5 C41 H41 118.1 . . ?
C40 C41 H41 118.1 . . ?
C39 C40 C41 119.0(12) . . ?
C39 C40 H40 120.5 . . ?
C41 C40 H40 120.5 . . ?
C44 C43 C42 120.5(11) . . ?
C44 C43 H43 119.8 . . ?
C42 C43 H43 119.8 . . ?
N7 C55 C56 121.9(12) . . ?
N7 C55 H55 119.0 . . ?
C56 C55 H55 119.0 . . ?
C39 C38 C37 119.0(13) . . ?
C39 C38 H38 120.5 . . ?
C37 C38 H38 120.5 . . ?
C5 C4 C3 114.7(14) . . ?
C5 C4 H4 122.6 . . ?
C3 C4 H4 122.6 . . ?
C1 C2 C5 116.9(14) . . ?
C1 C2 H2 121.6 . . ?
C5 C2 H2 121.6 . . ?
N5 C37 C38 121.0(13) . . ?
N5 C37 H37 119.5 . . ?
C38 C37 H37 119.5 . . ?
O22 C75 O21 118.7(12) . . ?
O22 C75 Gd2 61.8(6) . . ?
O21 C75 Gd2 56.9(6) . . ?
O22 C75 H75 92.2 . . ?
O21 C75 H75 92.2 . . ?
Gd2 C75 H75 92.2 . . ?
C20 C19 N3 124.7(14) . . ?
C20 C19 H19 117.7 . . ?
N3 C19 H19 117.7 . . ?
N1 C1 C2 128.1(18) . . ?
N1 C1 H1 116.0 . . ?
C2 C1 H1 116.0 . . ?
N1 C3 C4 127.2(15) . . ?
N1 C3 H3 116.4 . . ?
C4 C3 H3 116.4 . . ?
O18 C73 O17 125.2(13) . . ?
O18 C73 H73 117.4 . . ?
O17 C73 H73 117.4 . . ?

loop_
_geom_bond_atom_site_label_1
_geom_bond_atom_site_label_2
_geom_bond_distance
_geom_bond_site_symmetry_2
_geom_bond_publ_flag
Gd1 O1 2.307(7) . ?
Gd1 O14 2.334(6) . ?
Gd1 O18 2.363(8) . ?
Gd1 O4W 2.393(7) . ?
Gd1 O4 2.411(7) 2_666 ?
Gd1 O19 2.413(6) . ?
Gd1 O15 2.449(6) 2_667 ?
Gd1 O16 2.522(6) 2_667 ?
Gd1 C71 2.840(8) 2_667 ?
Gd2 O5 2.308(6) . ?
Gd2 O11 2.321(6) 2_676 ?
Gd2 O13 2.342(6) 2_666 ?
Gd2 O3 2.342(7) . ?
Gd2 O21 2.391(8) . ?
Gd2 O19 2.480(6) 2_666 ?
Gd2 O20 2.486(8) 2_666 ?
Gd2 O22 2.508(7) . ?
Gd2 C74 2.840(12) 2_666 ?
Gd2 C75 2.844(14) . ?
Gd3 O9 2.291(7) . ?
Gd3 O6 2.312(7) . ?
Gd3 O2W 2.351(9) . ?
Gd3 O12 2.372(7) 2_676 ?
Gd3 O3W 2.402(9) . ?
Gd3 O22 2.446(7) . ?
Gd3 O7 2.443(7) 2_675 ?
Gd3 O8 2.555(7) 2_675 ?
Gd3 C36 2.846(9) 2_675 ?
O19 C74 1.264(13) . ?
O19 Gd2 2.480(6) 2_666 ?
O13 C72 1.238(10) . ?
O13 Gd2 2.342(6) 2_666 ?
O14 C72 1.257(11) . ?
O16 C71 1.253(11) . ?
O16 Gd1 2.522(6) 2_667 ?
O12 C53 1.246(11) . ?
O12 Gd3 2.372(7) 2_676 ?
O1 C17 1.231(12) . ?
O22 C75 1.275(15) . ?
O15 C71 1.254(11) . ?
O15 Gd1 2.449(6) 2_667 ?
O18 C73 1.214(15) . ?
O11 C53 1.255(11) . ?
O11 Gd2 2.321(6) 2_676 ?
O5 C35 1.243(10) . ?
O4 C18 1.264(11) . ?
O4 Gd1 2.411(7) 2_666 ?
O3 C18 1.259(12) . ?
O20 C74 1.253(13) . ?
O20 Gd2 2.486(8) 2_666 ?
O9 C54 1.236(12) . ?
O7 C36 1.247(12) . ?
O7 Gd3 2.443(7) 2_675 ?
O8 C36 1.245(11) . ?
O8 Gd3 2.555(7) 2_675 ?
N8 C63 1.329(13) . ?
N8 C62 1.350(13) . ?
N8 C65 1.466(11) . ?
O4W H4W 0.8200 . ?
N4 C26 1.328(12) . ?
N4 C28 1.359(12) . ?
N4 C29 1.451(11) . ?
O6 C35 1.282(11) . ?
N2 C7 1.321(12) . ?
N2 C9 1.355(12) . ?
N2 C11 1.455(12) . ?
N6 C46 1.340(12) . ?
N6 C44 1.364(13) . ?
N6 C47 1.446(12) . ?
C68 C69 1.388(12) . ?
C68 C67 1.393(12) . ?
C68 H68 0.9300 . ?
C15 C14 1.399(12) . ?
C15 C16 1.406(13) . ?
C15 C18 1.465(13) . ?
C31 C32 1.377(12) . ?
C31 C30 1.414(12) . ?
C31 C35 1.493(12) . ?
O3W H3W 0.8200 . ?
C13 C14 1.367(12) . ?
C13 C12 1.380(13) . ?
C13 C17 1.529(12) . ?
C67 C66 1.377(12) . ?
C67 C71 1.491(11) . ?
C51 C52 1.375(13) . ?
C51 C50 1.382(12) . ?
C51 C54 1.510(13) . ?
C30 C29 1.370(12) . ?
C30 H30 0.9300 . ?
C71 Gd1 2.840(8) 2_667 ?
C50 C49 1.381(13) . ?
C50 H50 0.9300 . ?
C72 C69 1.497(12) . ?
C69 C70 1.386(12) . ?
C14 H14 0.9300 . ?
C53 C49 1.509(12) . ?
C7 C8 1.372(14) . ?
C7 H7 0.9300 . ?
C16 C11 1.368(12) . ?
C16 H16 0.9300 . ?
C12 C11 1.395(12) . ?
C12 H12 0.9300 . ?
C49 C48 1.403(13) . ?
O21 C75 1.358(15) . ?
C36 C33 1.491(13) . ?
C36 Gd3 2.846(9) 2_675 ?
N7 C55 1.337(15) . ?
N7 C59 1.373(16) . ?
C66 C65 1.378(13) . ?
C66 H66 0.9300 . ?
C48 C47 1.371(13) . ?
C48 H48 0.9300 . ?
C29 C34 1.389(13) . ?
C52 C47 1.377(13) . ?
C52 H52 0.9300 . ?
C42 C43 1.363(15) . ?
C42 C45 1.376(15) . ?
C42 C39 1.484(14) . ?
C33 C32 1.381(13) . ?
C33 C34 1.384(13) . ?
C32 H32 0.9300 . ?
C17 O2 1.199(13) . ?
C25 C26 1.381(13) . ?
C25 C24 1.394(14) . ?
C25 H25 0.9300 . ?
C65 C70 1.393(13) . ?
C70 H70 0.9300 . ?
C10 C9 1.370(14) . ?
C10 C6 1.387(15) . ?
C10 H10 0.9300 . ?
C8 C6 1.398(14) . ?
C8 H8 0.9300 . ?
C59 C58 1.343(15) . ?
C59 H59 0.9300 . ?
N3 C21 1.297(17) . ?
N3 C19 1.348(19) . ?
C34 H34 0.9300 . ?
C9 H9 0.9300 . ?
C6 C5 1.439(15) . ?
C24 C27 1.395(14) . ?
C24 C23 1.497(13) . ?
C23 C20 1.365(15) . ?
C23 C22 1.388(15) . ?
C74 Gd2 2.840(12) 2_666 ?
C74 H74 0.9800 . ?
C58 C57 1.384(14) . ?
C58 H58 0.9300 . ?
C63 C64 1.368(14) . ?
C63 H63 0.9300 . ?
C39 C38 1.363(16) . ?
C39 C40 1.387(16) . ?
C45 C46 1.359(15) . ?
C45 H45 0.9300 . ?
O17 C73 1.239(16) . ?
C64 C60 1.384(15) . ?
C64 H64 0.9300 . ?
C26 H26 0.9300 . ?
N5 C41 1.281(17) . ?
N5 C37 1.342(18) . ?
C46 H46 0.9300 . ?
C60 C61 1.359(14) . ?
C60 C57 1.499(13) . ?
C57 C56 1.393(15) . ?
C28 C27 1.350(14) . ?
C28 H28 0.9300 . ?
C44 C43 1.360(15) . ?
C44 H44 0.9300 . ?
C62 C61 1.375(14) . ?
C62 H62 0.9300 . ?
C22 C21 1.401(16) . ?
C22 H22 0.9300 . ?
N1 C1 1.26(2) . ?
N1 C3 1.30(2) . ?
C56 C55 1.365(15) . ?
C56 H56 0.9300 . ?
C54 O10 1.245(14) . ?
C27 H27 0.9300 . ?
C21 H21 0.9300 . ?
C5 C4 1.405(17) . ?
C5 C2 1.410(17) . ?
C61 H61 0.9300 . ?
C20 C19 1.335(17) . ?
C20 H20 0.9300 . ?
C41 C40 1.394(16) . ?
C41 H41 0.9300 . ?
C40 H40 0.9300 . ?
C43 H43 0.9300 . ?
C55 H55 0.9300 . ?
C38 C37 1.430(17) . ?
C38 H38 0.9300 . ?
C4 C3 1.43(2) . ?
C4 H4 0.9300 . ?
C2 C1 1.387(19) . ?
C2 H2 0.9300 . ?
C37 H37 0.9300 . ?
C75 H75 0.9800 . ?
C19 H19 0.9300 . ?
C1 H1 0.9300 . ?
C3 H3 0.9300 . ?
C73 H73 0.9300 . ?
